data_7002607
loop_
_publ_author_name
'Anderson, James C.'
'Blake, Alexander J.'
'Moreno, Rafael Bou'
'Raynel, Guillaume'
'van Slageren, Joris'

_publ_section_title
;
 A novel tridentate coordination mode for the carbonatonickel system
 exhibited in an unusual hexanuclear nickel(ii) \m3-carbonato-bridged
 complex
;
_journal_issue 42
_journal_name_full 'Dalton Transactions'
_journal_page_first 9153
_journal_paper_doi 10.1039/b912612k
_journal_year 2009
_chemical_formula_moiety 'C40 H120 N12 Ni6 O24, C H2 Cl2, 4(Cl)'
_chemical_formula_sum 'C41 H122 Cl6 N12 Ni6 O24'
_chemical_formula_weight 1733.46
_chemical_name_systematic
;
?
;
_space_group_IT_number 218
_symmetry_cell_setting cubic
_symmetry_space_group_name_Hall 'P -4n 2 3'
_symmetry_space_group_name_H-M 'P -4 3 n'
_atom_sites_solution_hydrogens 'water H atoms not located; others placed geometrically'
_atom_sites_solution_primary direct
_atom_sites_solution_secondary difmap
_audit_creation_method 'enCIFer editing of SHELXL97 CIF outout'
_cell_angle_alpha 90.00
_cell_angle_beta 90.00
_cell_angle_gamma 90.00
_cell_formula_units_Z 8
_cell_length_a 26.1334(2)
_cell_length_b 26.1334(2)
_cell_length_c 26.1334(2)
_cell_measurement_reflns_used 22915
_cell_measurement_temperature 150(2)
_cell_measurement_theta_max 25.9
_cell_measurement_theta_min 2.2
_cell_volume 17847.9(2)
_computing_cell_refinement 'Bruker SAINT version 6.36A (Bruker, 2000)'
_computing_data_collection 'Bruker SMART version 5.625 (Bruker, 2001)'
_computing_data_reduction 'Bruker SAINT; Bruker SHELXTL (Bruker, 2001)'
_computing_publication_material 'enCIFer (Allen et al., 2004); PLATON (Spek, 2003)'
_computing_structure_refinement 'SHELXL97 (Sheldrick, 1997)'
_computing_structure_solution 'SIR92 (Altomare et al., 1994)'
_diffrn_ambient_temperature 150(2)
_diffrn_measured_fraction_theta_full 0.994
_diffrn_measured_fraction_theta_max 0.994
_diffrn_measurement_device_type 'Bruker SMART APEX CCD area detector'
_diffrn_measurement_method omega
_diffrn_radiation_monochromator graphite
_diffrn_radiation_source 'sealed tube'
_diffrn_radiation_type MoK\a
_diffrn_radiation_wavelength 0.71073
_diffrn_reflns_av_R_equivalents 0.049
_diffrn_reflns_av_sigmaI/netI 0.030
_diffrn_reflns_limit_h_max 33
_diffrn_reflns_limit_h_min -17
_diffrn_reflns_limit_k_max 33
_diffrn_reflns_limit_k_min -33
_diffrn_reflns_limit_l_max 33
_diffrn_reflns_limit_l_min -33
_diffrn_reflns_number 110668
_diffrn_reflns_theta_full 27.50
_diffrn_reflns_theta_max 27.51
_diffrn_reflns_theta_min 1.91
_diffrn_standards_decay_% 0
_diffrn_standards_number 0
_exptl_absorpt_coefficient_mu 1.481
_exptl_absorpt_correction_T_max 0.472
_exptl_absorpt_correction_T_min 0.450
_exptl_absorpt_correction_type multi-scan
_exptl_absorpt_process_details '(Bruker SHELXTL; Bruker, 2001)'
_exptl_crystal_colour green
_exptl_crystal_density_diffrn 1.290
_exptl_crystal_density_method 'not measured'
_exptl_crystal_description cuboid
_exptl_crystal_F_000 7320
_exptl_crystal_size_max 0.21
_exptl_crystal_size_mid 0.20
_exptl_crystal_size_min 0.15
_refine_diff_density_max 0.93
_refine_diff_density_min -0.45
_refine_diff_density_rms 0.09
_refine_ls_abs_structure_details 'Flack H D (1983), Acta Cryst. A39, 876-881'
_refine_ls_abs_structure_Flack -0.002(12)
_refine_ls_extinction_method none
_refine_ls_goodness_of_fit_ref 1.04
_refine_ls_hydrogen_treatment 'riding model'
_refine_ls_matrix_type full
_refine_ls_number_parameters 282
_refine_ls_number_reflns 6827
_refine_ls_number_restraints 92
_refine_ls_restrained_S_all 1.04
_refine_ls_R_factor_all 0.0353
_refine_ls_R_factor_gt 0.0317
_refine_ls_shift/su_max 0.002
_refine_ls_shift/su_mean 0.000
_refine_ls_structure_factor_coef Fsqd
_refine_ls_weighting_details 'calc w=1/[\s^2^(Fo^2^)+(0.053P)^2^] where P=(Fo^2^+2Fc^2^)/3'
_refine_ls_weighting_scheme calc
_refine_ls_wR_factor_gt 0.0844
_refine_ls_wR_factor_ref 0.0855
_reflns_number_gt 6185
_reflns_number_total 6827
_reflns_threshold_expression I>2\s(I)
_cod_data_source_file b912612k.txt
_cod_data_source_block ninall
_cod_original_cell_volume 17848(2)
_cod_database_code 7002607

loop_
_symmetry_equiv_pos_as_xyz
'x, y, z'
'-x, -y, z'
'-x, y, -z'
'x, -y, -z'
'z, x, y'
'z, -x, -y'
'-z, -x, y'
'-z, x, -y'
'y, z, x'
'-y, z, -x'
'y, -z, -x'
'-y, -z, x'
'y+1/2, x+1/2, z+1/2'
'-y+1/2, -x+1/2, z+1/2'
'y+1/2, -x+1/2, -z+1/2'
'-y+1/2, x+1/2, -z+1/2'
'x+1/2, z+1/2, y+1/2'
'-x+1/2, z+1/2, -y+1/2'
'-x+1/2, -z+1/2, y+1/2'
'x+1/2, -z+1/2, -y+1/2'
'z+1/2, y+1/2, x+1/2'
'z+1/2, -y+1/2, -x+1/2'
'-z+1/2, y+1/2, -x+1/2'
'-z+1/2, -y+1/2, x+1/2'

loop_
_atom_site_label
_atom_site_type_symbol
_atom_site_fract_x
_atom_site_fract_y
_atom_site_fract_z
_atom_site_U_iso_or_equiv
_atom_site_adp_type
_atom_site_occupancy
_atom_site_symmetry_multiplicity
_atom_site_calc_flag
_atom_site_refinement_flags
_atom_site_disorder_assembly
_atom_site_disorder_group
Ni1 Ni 0.860649(13) 0.057085(13) 0.223498(14) 0.01949(9) Uani 1 1 d U . .
Ni2 Ni 0.683746(14) 0.153470(13) 0.238988(14) 0.02110(9) Uani 1 1 d U . .
O5 O 0.75575(7) 0.12368(7) 0.24983(8) 0.0260(4) Uani 1 1 d U . .
O6 O 0.84691(8) 0.09378(7) 0.15474(8) 0.0232(4) Uani 1 1 d U . .
O7 O 0.93411(7) 0.08710(7) 0.22060(8) 0.0243(4) Uani 1 1 d U . .
O8 O 0.83916(7) 0.11969(7) 0.26650(8) 0.0238(4) Uani 1 1 d U . .
O9 O 0.79378(8) 0.18723(8) 0.29212(8) 0.0260(4) Uani 1 1 d U . .
O10 O 0.67616(8) 0.10293(8) 0.17730(8) 0.0263(4) Uani 1 1 d U . .
O11 O 0.69753(8) 0.20586(8) 0.29678(8) 0.0261(4) Uani 1 1 d U . .
O12 O 0.78419(7) 0.03367(7) 0.22367(8) 0.0251(4) Uani 1 1 d U . .
N13 N 0.88736(9) -0.01075(10) 0.18525(10) 0.0275(5) Uani 1 1 d U . .
N14 N 0.65403(9) 0.10346(9) 0.29673(10) 0.0275(5) Uani 1 1 d U . .
N15 N 0.87426(10) 0.01299(10) 0.29255(10) 0.0296(6) Uani 1 1 d U . .
N16 N 0.60593(9) 0.17782(10) 0.22909(10) 0.0283(5) Uani 1 1 d U . .
C17 C 0.84497(13) -0.03990(12) 0.16051(14) 0.0339(7) Uani 1 1 d U . .
H17A H 0.8589 -0.0703 0.1436 0.051 Uiso 1 1 calc R . .
H17B H 0.8280 -0.0181 0.1351 0.051 Uiso 1 1 calc R . .
H17C H 0.8201 -0.0504 0.1866 0.051 Uiso 1 1 calc R . .
C18 C 0.60220(12) 0.12438(13) 0.30687(12) 0.0322(7) Uani 1 1 d U . .
H18A H 0.6051 0.1552 0.3288 0.039 Uiso 1 1 calc R . .
H18B H 0.5816 0.0986 0.3255 0.039 Uiso 1 1 calc R . .
C19 C 0.79630(11) 0.14382(11) 0.26886(11) 0.0227(6) Uani 1 1 d U . .
C20 C 0.92525(13) 0.00095(15) 0.14413(14) 0.0388(8) Uani 1 1 d U . .
H20A H 0.9363 -0.0310 0.1279 0.058 Uiso 1 1 calc R . .
H20B H 0.9550 0.0183 0.1591 0.058 Uiso 1 1 calc R . .
H20C H 0.9094 0.0232 0.1185 0.058 Uiso 1 1 calc R . .
C21 C 0.58997(13) 0.17894(15) 0.17482(13) 0.0397(8) Uani 1 1 d U . .
H21A H 0.5543 0.1902 0.1725 0.060 Uiso 1 1 calc R . .
H21B H 0.5932 0.1446 0.1601 0.060 Uiso 1 1 calc R . .
H21C H 0.6119 0.2028 0.1558 0.060 Uiso 1 1 calc R . .
C22 C 0.57568(11) 0.13819(12) 0.25803(13) 0.0326(7) Uani 1 1 d U . .
H22A H 0.5412 0.1517 0.2658 0.039 Uiso 1 1 calc R . .
H22B H 0.5716 0.1072 0.2366 0.039 Uiso 1 1 calc R . .
C23 C 0.88034(16) -0.04040(12) 0.27380(14) 0.0407(8) Uani 1 1 d U . .
H23A H 0.8462 -0.0554 0.2671 0.049 Uiso 1 1 calc R . .
H23B H 0.8973 -0.0613 0.3004 0.049 Uiso 1 1 calc R . .
C24 C 0.68301(14) 0.10252(13) 0.34458(13) 0.0379(8) Uani 1 1 d U . .
H24A H 0.6667 0.0787 0.3686 0.057 Uiso 1 1 calc R . .
H24B H 0.6836 0.1369 0.3595 0.057 Uiso 1 1 calc R . .
H24C H 0.7181 0.0913 0.3377 0.057 Uiso 1 1 calc R . .
C25 C 0.65035(13) 0.04997(12) 0.27802(14) 0.0357(7) Uani 1 1 d U . .
H25A H 0.6367 0.0281 0.3053 0.054 Uiso 1 1 calc R . .
H25B H 0.6844 0.0378 0.2681 0.054 Uiso 1 1 calc R . .
H25C H 0.6275 0.0487 0.2483 0.054 Uiso 1 1 calc R . .
C26 C 0.86604(10) 0.13396(10) 0.13396(10) 0.0203(9) Uani 1 3 d SU . .
C27 C 0.91154(14) -0.04172(13) 0.22567(14) 0.0416(8) Uani 1 1 d U . .
H27A H 0.9463 -0.0283 0.2328 0.050 Uiso 1 1 calc R . .
H27B H 0.9149 -0.0775 0.2138 0.050 Uiso 1 1 calc R . .
C28 C 0.92103(14) 0.02912(15) 0.31931(14) 0.0423(8) Uani 1 1 d U . .
H28A H 0.9256 0.0083 0.3501 0.063 Uiso 1 1 calc R . .
H28B H 0.9181 0.0652 0.3290 0.063 Uiso 1 1 calc R . .
H28C H 0.9506 0.0246 0.2967 0.063 Uiso 1 1 calc R . .
C29 C 0.83157(14) 0.01515(14) 0.32890(13) 0.0409(8) Uani 1 1 d U . .
H29A H 0.8399 -0.0053 0.3592 0.061 Uiso 1 1 calc R . .
H29B H 0.8007 0.0014 0.3127 0.061 Uiso 1 1 calc R . .
H29C H 0.8256 0.0507 0.3391 0.061 Uiso 1 1 calc R . .
C30 C 0.59515(12) 0.22873(12) 0.25068(13) 0.0331(7) Uani 1 1 d U . .
H30A H 0.5591 0.2374 0.2448 0.050 Uiso 1 1 calc R . .
H30B H 0.6170 0.2542 0.2341 0.050 Uiso 1 1 calc R . .
H30C H 0.6021 0.2284 0.2875 0.050 Uiso 1 1 calc R . .
Cl1 Cl 0.67898(3) 0.32102(3) 0.32102(3) 0.0313(3) Uani 1 3 d S . .
Cl2 Cl 0.70397(3) -0.00704(3) 0.14133(3) 0.03006(16) Uani 1 1 d . . .
C1S C 0.4778(6) 0.0707(6) 0.3830(5) 0.085(5) Uiso 0.3333 1 d PDU A -1
H1SA H 0.5093 0.0671 0.4037 0.102 Uiso 0.3333 1 calc PR A -1
H1SB H 0.4718 0.1074 0.3760 0.102 Uiso 0.3333 1 calc PR A -1
Cl1S Cl 0.4830(2) 0.0364(2) 0.3259(3) 0.136(2) Uani 0.3333 1 d PDU A -1
Cl2S Cl 0.4258(3) 0.0439(3) 0.4143(3) 0.164(3) Uani 0.3333 1 d PDU A -1

loop_
_atom_site_aniso_label
_atom_site_aniso_U_11
_atom_site_aniso_U_22
_atom_site_aniso_U_33
_atom_site_aniso_U_23
_atom_site_aniso_U_13
_atom_site_aniso_U_12
Ni1 0.01903(17) 0.01752(17) 0.02192(18) -0.00038(14) -0.00027(14) 0.00157(14)
Ni2 0.01844(17) 0.02059(18) 0.02429(18) -0.00232(14) 0.00376(15) 0.00125(14)
O5 0.0195(9) 0.0244(10) 0.0340(11) -0.0074(9) -0.0003(8) 0.0028(8)
O6 0.0234(10) 0.0224(9) 0.0238(10) 0.0026(8) -0.0018(8) -0.0012(8)
O7 0.0210(9) 0.0236(10) 0.0283(10) -0.0011(8) -0.0017(8) 0.0002(8)
O8 0.0197(9) 0.0231(10) 0.0286(10) -0.0066(8) -0.0002(8) 0.0041(8)
O9 0.0205(9) 0.0255(10) 0.0321(11) -0.0088(9) 0.0007(8) 0.0022(8)
O10 0.0246(10) 0.0255(10) 0.0287(11) -0.0026(9) 0.0022(8) -0.0023(8)
O11 0.0268(11) 0.0251(10) 0.0266(10) -0.0052(8) 0.0030(8) 0.0020(8)
O12 0.0225(10) 0.0236(10) 0.0291(10) -0.0001(8) 0.0015(8) 0.0002(8)
N13 0.0244(12) 0.0248(12) 0.0331(13) -0.0044(11) -0.0014(11) 0.0020(10)
N14 0.0241(12) 0.0248(12) 0.0337(13) 0.0005(11) 0.0058(11) 0.0023(10)
N15 0.0321(13) 0.0253(13) 0.0313(13) 0.0032(11) -0.0011(11) 0.0013(11)
N16 0.0230(12) 0.0310(13) 0.0310(13) -0.0016(11) 0.0024(11) 0.0027(10)
C17 0.0338(17) 0.0238(14) 0.0441(19) -0.0113(14) -0.0031(15) 0.0023(13)
C18 0.0280(15) 0.0322(16) 0.0365(17) 0.0034(13) 0.0142(13) 0.0035(13)
C19 0.0233(13) 0.0238(14) 0.0209(13) 0.0006(11) 0.0019(11) 0.0018(11)
C20 0.0366(18) 0.0385(18) 0.0413(19) -0.0148(16) 0.0117(15) 0.0007(15)
C21 0.0304(17) 0.050(2) 0.0385(18) -0.0001(16) -0.0063(14) 0.0072(16)
C22 0.0196(13) 0.0320(16) 0.0461(19) -0.0013(14) 0.0047(13) -0.0015(13)
C23 0.056(2) 0.0236(15) 0.0421(19) 0.0080(14) -0.0058(17) 0.0055(15)
C24 0.0385(18) 0.0394(18) 0.0358(17) 0.0074(15) 0.0021(15) 0.0016(15)
C25 0.0378(18) 0.0260(15) 0.0432(19) 0.0039(14) 0.0115(15) -0.0005(14)
C26 0.0203(9) 0.0203(9) 0.0203(9) -0.0031(10) 0.0031(10) 0.0031(10)
C27 0.044(2) 0.0351(18) 0.046(2) -0.0071(16) -0.0084(16) 0.0181(16)
C28 0.045(2) 0.047(2) 0.0344(18) 0.0069(16) -0.0118(16) -0.0026(17)
C29 0.047(2) 0.045(2) 0.0308(17) 0.0095(15) 0.0072(14) 0.0026(17)
C30 0.0249(15) 0.0296(16) 0.0447(19) 0.0004(14) 0.0046(13) 0.0067(13)
Cl1 0.0313(3) 0.0313(3) 0.0313(3) -0.0062(3) 0.0062(3) 0.0062(3)
Cl2 0.0336(4) 0.0228(3) 0.0338(4) 0.0007(3) 0.0024(3) -0.0063(3)
Cl1S 0.088(4) 0.108(4) 0.212(7) 0.047(4) -0.049(4) -0.028(3)
Cl2S 0.146(6) 0.114(5) 0.232(8) 0.032(6) -0.027(5) 0.001(4)

loop_
_atom_type_symbol
_atom_type_description
_atom_type_scat_dispersion_real
_atom_type_scat_dispersion_imag
_atom_type_scat_source
C C 0.0033 0.0016 'International Tables Vol C Tables 4.2.6.8 and 6.1.1.4'
H H 0.0000 0.0000 'International Tables Vol C Tables 4.2.6.8 and 6.1.1.4'
N N 0.0061 0.0033 'International Tables Vol C Tables 4.2.6.8 and 6.1.1.4'
O O 0.0106 0.0060 'International Tables Vol C Tables 4.2.6.8 and 6.1.1.4'
Ni Ni 0.3393 1.1124 'International Tables Vol C Tables 4.2.6.8 and 6.1.1.4'
Cl Cl 0.1484 0.1585 'International Tables Vol C Tables 4.2.6.8 and 6.1.1.4'

loop_
_geom_angle_atom_site_label_1
_geom_angle_atom_site_label_2
_geom_angle_atom_site_label_3
_geom_angle
_geom_angle_site_symmetry_1
_geom_angle_site_symmetry_3
_geom_angle_publ_flag
O8 Ni1 O6 93.34(8) . . ?
O8 Ni1 O7 88.39(8) . . ?
O6 Ni1 O7 87.34(8) . . ?
O8 Ni1 O12 88.32(8) . . ?
O6 Ni1 O12 88.38(8) . . ?
O7 Ni1 O12 174.44(8) . . ?
O8 Ni1 N13 174.24(9) . . ?
O6 Ni1 N13 91.99(9) . . ?
O7 Ni1 N13 89.68(9) . . ?
O12 Ni1 N13 94.01(8) . . ?
O8 Ni1 N15 90.73(9) . . ?
O6 Ni1 N15 175.56(9) . . ?
O7 Ni1 N15 94.55(9) . . ?
O12 Ni1 N15 89.97(9) . . ?
N13 Ni1 N15 84.01(10) . . ?
O9 Ni2 O5 93.70(8) 7_665 . ?
O9 Ni2 O11 89.02(8) 7_665 . ?
O5 Ni2 O11 89.46(8) . . ?
O9 Ni2 O10 86.84(8) 7_665 . ?
O5 Ni2 O10 87.36(8) . . ?
O11 Ni2 O10 174.61(8) . . ?
O9 Ni2 N14 174.60(9) 7_665 . ?
O5 Ni2 N14 90.21(9) . . ?
O11 Ni2 N14 87.29(9) . . ?
O10 Ni2 N14 97.08(9) . . ?
O9 Ni2 N16 90.73(9) 7_665 . ?
O5 Ni2 N16 174.85(9) . . ?
O11 Ni2 N16 93.25(9) . . ?
O10 Ni2 N16 90.26(9) . . ?
N14 Ni2 N16 85.54(10) . . ?
C19 O5 Ni2 130.83(17) . . ?
C26 O6 Ni1 132.80(14) . . ?
C19 O8 Ni1 130.67(18) . . ?
C19 O9 Ni2 134.26(19) . 10_656 ?
C27 N13 C17 110.4(3) . . ?
C27 N13 C20 110.1(3) . . ?
C17 N13 C20 106.6(2) . . ?
C27 N13 Ni1 105.00(19) . . ?
C17 N13 Ni1 112.41(18) . . ?
C20 N13 Ni1 112.4(2) . . ?
C24 N14 C25 107.4(3) . . ?
C24 N14 C18 109.0(3) . . ?
C25 N14 C18 110.3(2) . . ?
C24 N14 Ni2 115.16(19) . . ?
C25 N14 Ni2 111.48(19) . . ?
C18 N14 Ni2 103.41(18) . . ?
C29 N15 C28 108.3(3) . . ?
C29 N15 C23 109.3(3) . . ?
C28 N15 C23 109.7(3) . . ?
C29 N15 Ni1 113.2(2) . . ?
C28 N15 Ni1 112.3(2) . . ?
C23 N15 Ni1 104.0(2) . . ?
C30 N16 C21 107.2(3) . . ?
C30 N16 C22 109.2(2) . . ?
C21 N16 C22 110.3(3) . . ?
C30 N16 Ni2 113.76(19) . . ?
C21 N16 Ni2 112.87(19) . . ?
C22 N16 Ni2 103.46(17) . . ?
N13 C17 H17A 109.5 . . ?
N13 C17 H17B 109.5 . . ?
H17A C17 H17B 109.5 . . ?
N13 C17 H17C 109.5 . . ?
H17A C17 H17C 109.5 . . ?
H17B C17 H17C 109.5 . . ?
N14 C18 C22 111.1(3) . . ?
N14 C18 H18A 109.4 . . ?
C22 C18 H18A 109.4 . . ?
N14 C18 H18B 109.4 . . ?
C22 C18 H18B 109.4 . . ?
H18A C18 H18B 108.0 . . ?
O5 C19 O8 119.9(2) . . ?
O5 C19 O9 120.1(2) . . ?
O8 C19 O9 119.9(3) . . ?
N13 C20 H20A 109.5 . . ?
N13 C20 H20B 109.5 . . ?
H20A C20 H20B 109.5 . . ?
N13 C20 H20C 109.5 . . ?
H20A C20 H20C 109.5 . . ?
H20B C20 H20C 109.5 . . ?
N16 C21 H21A 109.5 . . ?
N16 C21 H21B 109.5 . . ?
H21A C21 H21B 109.5 . . ?
N16 C21 H21C 109.5 . . ?
H21A C21 H21C 109.5 . . ?
H21B C21 H21C 109.5 . . ?
C18 C22 N16 110.5(3) . . ?
C18 C22 H22A 109.5 . . ?
N16 C22 H22A 109.5 . . ?
C18 C22 H22B 109.5 . . ?
N16 C22 H22B 109.5 . . ?
H22A C22 H22B 108.1 . . ?
N15 C23 C27 110.9(3) . . ?
N15 C23 H23A 109.5 . . ?
C27 C23 H23A 109.5 . . ?
N15 C23 H23B 109.5 . . ?
C27 C23 H23B 109.5 . . ?
H23A C23 H23B 108.1 . . ?
N14 C24 H24A 109.5 . . ?
N14 C24 H24B 109.5 . . ?
H24A C24 H24B 109.5 . . ?
N14 C24 H24C 109.5 . . ?
H24A C24 H24C 109.5 . . ?
H24B C24 H24C 109.5 . . ?
N14 C25 H25A 109.5 . . ?
N14 C25 H25B 109.5 . . ?
H25A C25 H25B 109.5 . . ?
N14 C25 H25C 109.5 . . ?
H25A C25 H25C 109.5 . . ?
H25B C25 H25C 109.5 . . ?
O6 C26 O6 119.999(3) 7_665 . ?
O6 C26 O6 119.999(3) 7_665 10_656 ?
O6 C26 O6 119.999(3) . 10_656 ?
N13 C27 C23 110.8(3) . . ?
N13 C27 H27A 109.5 . . ?
C23 C27 H27A 109.5 . . ?
N13 C27 H27B 109.5 . . ?
C23 C27 H27B 109.5 . . ?
H27A C27 H27B 108.1 . . ?
N15 C28 H28A 109.5 . . ?
N15 C28 H28B 109.5 . . ?
H28A C28 H28B 109.5 . . ?
N15 C28 H28C 109.5 . . ?
H28A C28 H28C 109.5 . . ?
H28B C28 H28C 109.5 . . ?
N15 C29 H29A 109.5 . . ?
N15 C29 H29B 109.5 . . ?
H29A C29 H29B 109.5 . . ?
N15 C29 H29C 109.5 . . ?
H29A C29 H29C 109.5 . . ?
H29B C29 H29C 109.5 . . ?
N16 C30 H30A 109.5 . . ?
N16 C30 H30B 109.5 . . ?
H30A C30 H30B 109.5 . . ?
N16 C30 H30C 109.5 . . ?
H30A C30 H30C 109.5 . . ?
H30B C30 H30C 109.5 . . ?
Cl2S C1S Cl1S 104.9(7) . . ?
Cl2S C1S H1SA 110.8 . . ?
Cl1S C1S H1SA 110.8 . . ?
Cl2S C1S H1SB 110.8 . . ?
Cl1S C1S H1SB 110.8 . . ?
H1SA C1S H1SB 108.8 . . ?

loop_
_geom_bond_atom_site_label_1
_geom_bond_atom_site_label_2
_geom_bond_distance
_geom_bond_site_symmetry_2
_geom_bond_publ_flag
Ni1 O8 2.0628(19) . ?
Ni1 O6 2.068(2) . ?
Ni1 O7 2.0753(19) . ?
Ni1 O12 2.090(2) . ?
Ni1 N13 2.151(3) . ?
Ni1 N15 2.170(3) . ?
Ni2 O9 2.032(2) 7_665 ?
Ni2 O5 2.0560(19) . ?
Ni2 O11 2.070(2) . ?
Ni2 O10 2.093(2) . ?
Ni2 N14 2.142(3) . ?
Ni2 N16 2.147(2) . ?
O5 C19 1.283(3) . ?
O6 C26 1.2834(18) . ?
O8 C19 1.287(3) . ?
O9 C19 1.289(3) . ?
O9 Ni2 2.032(2) 10_656 ?
N13 C27 1.473(4) . ?
N13 C17 1.492(4) . ?
N13 C20 1.493(4) . ?
N14 C24 1.462(4) . ?
N14 C25 1.484(4) . ?
N14 C18 1.484(4) . ?
N15 C29 1.466(4) . ?
N15 C28 1.470(4) . ?
N15 C23 1.487(4) . ?
N16 C30 1.472(4) . ?
N16 C21 1.479(4) . ?
N16 C22 1.507(4) . ?
C17 H17A 0.9800 . ?
C17 H17B 0.9800 . ?
C17 H17C 0.9800 . ?
C18 C22 1.497(5) . ?
C18 H18A 0.9900 . ?
C18 H18B 0.9900 . ?
C20 H20A 0.9800 . ?
C20 H20B 0.9800 . ?
C20 H20C 0.9800 . ?
C21 H21A 0.9800 . ?
C21 H21B 0.9800 . ?
C21 H21C 0.9800 . ?
C22 H22A 0.9900 . ?
C22 H22B 0.9900 . ?
C23 C27 1.499(5) . ?
C23 H23A 0.9900 . ?
C23 H23B 0.9900 . ?
C24 H24A 0.9800 . ?
C24 H24B 0.9800 . ?
C24 H24C 0.9800 . ?
C25 H25A 0.9800 . ?
C25 H25B 0.9800 . ?
C25 H25C 0.9800 . ?
C27 H27A 0.9900 . ?
C27 H27B 0.9900 . ?
C28 H28A 0.9800 . ?
C28 H28B 0.9800 . ?
C28 H28C 0.9800 . ?
C29 H29A 0.9800 . ?
C29 H29B 0.9800 . ?
C29 H29C 0.9800 . ?
C30 H30A 0.9800 . ?
C30 H30B 0.9800 . ?
C30 H30C 0.9800 . ?
C1S Cl2S 1.734(9) . ?
C1S Cl1S 1.744(9) . ?
C1S H1SA 0.9900 . ?
C1S H1SB 0.9900 . ?

loop_
_geom_torsion_atom_site_label_1
_geom_torsion_atom_site_label_2
_geom_torsion_atom_site_label_3
_geom_torsion_atom_site_label_4
_geom_torsion
_geom_torsion_site_symmetry_1
_geom_torsion_site_symmetry_2
_geom_torsion_site_symmetry_3
_geom_torsion_site_symmetry_4
_geom_torsion_publ_flag
N14 C18 C22 N16 -59.7(3) . . . . ?
C30 N16 C22 C18 -81.2(3) . . . . ?
C21 N16 C22 C18 161.3(3) . . . . ?
C29 N15 C23 C27 162.3(3) . . . . ?
C28 N15 C23 C27 -79.1(3) . . . . ?
C17 N13 C27 C23 -80.0(3) . . . . ?
C20 N13 C27 C23 162.6(3) . . . . ?
N15 C23 C27 N13 -58.9(4) . . . . ?
